data_7003672
loop_
_publ_author_name
'Banerjee, Sambuddha'
'Sen, Soma'
'Mitra, Samiran'
'Rizzoli, Corrado'
'Rosair, Georgina M.'

_publ_section_title
;
 Synthesis and structural characterization of a novel dinuclear complex
 compound formed by the aerial oxidation of cobalt(ii) having an
 interligand C--C \s-bond
;
_journal_issue 13
_journal_name_full 'Dalton Transactions'
_journal_page_first 1783
_journal_page_last 1786
_journal_paper_doi 10.1039/b718343g
_journal_year 2008
_chemical_formula_moiety 'C68 H56.50 Co2 N8 O8, 0.25(H2 O)'
_chemical_formula_sum 'C68 H56.5 Co2 N8 O8.25'
_chemical_formula_weight 1235.57
_chemical_name_systematic
;
?
;
_space_group_IT_number 14
_symmetry_cell_setting monoclinic
_symmetry_space_group_name_Hall '-P 2ybc'
_symmetry_space_group_name_H-M 'P 1 21/c 1'
_atom_sites_solution_hydrogens geom
_atom_sites_solution_primary direct
_atom_sites_solution_secondary difmap
_audit_creation_method SHELXL-97
_cell_angle_alpha 90.00
_cell_angle_beta 104.784(4)
_cell_angle_gamma 90.00
_cell_formula_units_Z 4
_cell_length_a 15.2810(13)
_cell_length_b 19.1585(17)
_cell_length_c 21.3594(16)
_cell_measurement_reflns_used 9991
_cell_measurement_temperature 100(2)
_cell_measurement_theta_max 24.32
_cell_measurement_theta_min 2.24
_cell_volume 6046.2(9)
_computing_cell_refinement 'Bruker SMART'
_computing_data_collection 'Bruker SMART'
_computing_data_reduction 'Bruker SAINT'
_computing_molecular_graphics 'Bruker SHELXTL'
_computing_publication_material 'Bruker SHELXTL'
_computing_structure_refinement 'SHELXL-97 (Sheldrick, 1997)'
_computing_structure_solution 'SHELXS-97 (Sheldrick, 1990)'
_diffrn_ambient_temperature 100(2)
_diffrn_measured_fraction_theta_full 0.997
_diffrn_measured_fraction_theta_max 0.983
_diffrn_measurement_device_type 'CCD area detector'
_diffrn_measurement_method 'phi and omega scans'
_diffrn_radiation_monochromator graphite
_diffrn_radiation_source 'fine-focus sealed tube'
_diffrn_radiation_type MoK\a
_diffrn_radiation_wavelength 0.71073
_diffrn_reflns_av_R_equivalents 0.1110
_diffrn_reflns_av_sigmaI/netI 0.0949
_diffrn_reflns_limit_h_max 19
_diffrn_reflns_limit_h_min -19
_diffrn_reflns_limit_k_max 23
_diffrn_reflns_limit_k_min -23
_diffrn_reflns_limit_l_max 26
_diffrn_reflns_limit_l_min -25
_diffrn_reflns_number 97629
_diffrn_reflns_theta_full 25.00
_diffrn_reflns_theta_max 26.58
_diffrn_reflns_theta_min 1.74
_exptl_absorpt_coefficient_mu 0.613
_exptl_absorpt_correction_T_max 0.9083
_exptl_absorpt_correction_T_min 0.735
_exptl_absorpt_correction_type multi-scan
_exptl_absorpt_process_details 'SADABS (Bruker, 2002)'
_exptl_crystal_colour brown
_exptl_crystal_density_diffrn 1.357
_exptl_crystal_density_method 'not measured'
_exptl_crystal_description PLATE
_exptl_crystal_F_000 2562
_exptl_crystal_size_max 0.72
_exptl_crystal_size_mid 0.65
_exptl_crystal_size_min 0.16
_refine_diff_density_max 0.641
_refine_diff_density_min -0.591
_refine_diff_density_rms 0.086
_refine_ls_extinction_method none
_refine_ls_goodness_of_fit_ref 1.015
_refine_ls_hydrogen_treatment constr
_refine_ls_matrix_type full
_refine_ls_number_parameters 850
_refine_ls_number_reflns 12422
_refine_ls_number_restraints 48
_refine_ls_restrained_S_all 1.015
_refine_ls_R_factor_all 0.1480
_refine_ls_R_factor_gt 0.0545
_refine_ls_shift/su_max 0.001
_refine_ls_shift/su_mean 0.000
_refine_ls_structure_factor_coef Fsqd
_refine_ls_weighting_details 'calc w=1/[\s^2^(Fo^2^)+(0.0609P)^2^+10.2056P] where P=(Fo^2^+2Fc^2^)/3'
_refine_ls_weighting_scheme calc
_refine_ls_wR_factor_gt 0.1169
_refine_ls_wR_factor_ref 0.1658
_reflns_number_gt 6475
_reflns_number_total 12422
_reflns_threshold_expression >2sigma(I)
_cod_data_source_file b718343g.txt
_cod_data_source_block x81869_0m
_cod_depositor_comments
;
The following automatic conversions were performed:
'_symmetry_cell_setting' value 'Monoclinic' changed to 'monoclinic'
according to '/home/saulius/struct/CIF-dictionaries/cif_core.dic'
dictionary named 'cif_core.dic' version 2.4.1 from 2010-06-29.

Automatic conversion script
Id: cif_fix_enum 1527 2010-12-29 10:47:43Z saulius 
;
_cod_original_sg_symbol_H-M P2(1)/c
_cod_original_formula_sum 'C68 H56.50 Co2 N8 O8.25'
_cod_database_code 7003672

loop_
_symmetry_equiv_pos_as_xyz
'x, y, z'
'-x, y+1/2, -z+1/2'
'-x, -y, -z'
'x, -y-1/2, z-1/2'

loop_
_atom_site_label
_atom_site_type_symbol
_atom_site_fract_x
_atom_site_fract_y
_atom_site_fract_z
_atom_site_U_iso_or_equiv
_atom_site_adp_type
_atom_site_occupancy
_atom_site_symmetry_multiplicity
_atom_site_calc_flag
_atom_site_refinement_flags
_atom_site_disorder_assembly
_atom_site_disorder_group
Co1 Co -0.17635(4) 0.66537(3) 0.12269(3) 0.02748(16) Uani 1 1 d . . .
O1 O -0.2157(2) 0.57332(15) 0.11449(14) 0.0327(7) Uani 1 1 d . . .
O2 O -0.13582(19) 0.75986(15) 0.12928(13) 0.0307(7) Uani 1 1 d . . .
O3 O -0.1042(2) 0.64203(15) 0.06198(13) 0.0309(7) Uani 1 1 d . . .
O4 O -0.2441(2) 0.67727(15) 0.18365(13) 0.0318(7) Uani 1 1 d . . .
N1 N -0.2700(3) 0.7007(2) 0.05581(18) 0.0398(10) Uani 1 1 d . . .
N2 N -0.2677(3) 0.7747(2) 0.04803(18) 0.0382(10) Uani 1 1 d . . .
N3 N -0.0863(2) 0.63410(18) 0.19584(16) 0.0287(8) Uani 1 1 d . . .
N4 N -0.1201(2) 0.6221(2) 0.25046(16) 0.0320(9) Uani 1 1 d . . .
C1 C -0.3148(3) 0.4801(3) 0.0826(2) 0.0355(11) Uani 1 1 d . . .
C2 C -0.2945(4) 0.4519(3) 0.1450(2) 0.0478(14) Uani 1 1 d . . .
H2 H -0.2649 0.4797 0.1810 0.057 Uiso 1 1 calc R . .
C3 C -0.3176(4) 0.3835(3) 0.1544(3) 0.0593(16) Uani 1 1 d . . .
H3 H -0.3054 0.3648 0.1970 0.071 Uiso 1 1 calc R . .
C4 C -0.3579(4) 0.3430(3) 0.1027(3) 0.0719(19) Uani 1 1 d . . .
H4 H -0.3753 0.2966 0.1096 0.086 Uiso 1 1 calc R . .
C5 C -0.3741(5) 0.3689(3) 0.0396(3) 0.076(2) Uani 1 1 d . . .
H5 H -0.3987 0.3395 0.0036 0.091 Uiso 1 1 calc R . .
C6 C -0.3538(4) 0.4378(3) 0.0301(3) 0.0568(16) Uani 1 1 d . . .
H6 H -0.3666 0.4564 -0.0125 0.068 Uiso 1 1 calc R . .
C7 C -0.2902(3) 0.5534(3) 0.0741(2) 0.0331(11) Uani 1 1 d . . .
C8 C -0.3444(3) 0.5948(3) 0.0282(2) 0.0368(12) Uani 1 1 d . . .
H8 H -0.3939 0.5723 -0.0009 0.044 Uiso 1 1 calc R . .
C9 C -0.3356(3) 0.6686(3) 0.0186(2) 0.0414(12) Uani 1 1 d . . .
C10 C -0.4062(3) 0.7061(3) -0.0323(2) 0.0509(14) Uani 1 1 d . . .
H10A H -0.4413 0.7369 -0.0113 0.076 Uiso 1 1 calc R . .
H10B H -0.4468 0.6719 -0.0591 0.076 Uiso 1 1 calc R . .
H10C H -0.3767 0.7338 -0.0596 0.076 Uiso 1 1 calc R . .
C11 C -0.1963(3) 0.7993(2) 0.0893(2) 0.0307(11) Uani 1 1 d . . .
C12 C -0.1815(3) 0.8751(2) 0.0895(2) 0.0358(12) Uani 1 1 d . . .
C13 C -0.2558(4) 0.9198(3) 0.0671(2) 0.0465(13) Uani 1 1 d . . .
H13 H -0.3153 0.9011 0.0540 0.056 Uiso 1 1 calc R . .
C14 C -0.2426(5) 0.9908(3) 0.0640(3) 0.0641(18) Uani 1 1 d . . .
H14 H -0.2931 1.0207 0.0488 0.077 Uiso 1 1 calc R . .
C15 C -0.1573(5) 1.0186(3) 0.0827(3) 0.0619(17) Uani 1 1 d . . .
H15 H -0.1487 1.0675 0.0801 0.074 Uiso 1 1 calc R . .
C16 C -0.0837(4) 0.9750(3) 0.1055(3) 0.0576(16) Uani 1 1 d . . .
H16 H -0.0243 0.9941 0.1177 0.069 Uiso 1 1 calc R . .
C17 C -0.0963(4) 0.9034(3) 0.1104(2) 0.0427(13) Uani 1 1 d . . .
H17 H -0.0460 0.8741 0.1282 0.051 Uiso 1 1 calc R . .
C18 C 0.0160(3) 0.5972(2) 0.02390(19) 0.0280(10) Uani 1 1 d . . .
C19 C -0.0274(3) 0.6155(2) -0.0399(2) 0.0324(11) Uani 1 1 d . . .
H19 H -0.0818 0.6419 -0.0489 0.039 Uiso 1 1 calc R . .
C20 C 0.0097(3) 0.5948(3) -0.0898(2) 0.0363(12) Uani 1 1 d . . .
H20 H -0.0191 0.6077 -0.1331 0.044 Uiso 1 1 calc R . .
C21 C 0.0885(3) 0.5555(3) -0.0770(2) 0.0378(12) Uani 1 1 d . . .
H21 H 0.1141 0.5422 -0.1113 0.045 Uiso 1 1 calc R . .
C22 C 0.1297(3) 0.5356(2) -0.0138(2) 0.0338(11) Uani 1 1 d . . .
H22 H 0.1821 0.5069 -0.0051 0.041 Uiso 1 1 calc R . .
C23 C 0.0947(3) 0.5573(2) 0.0364(2) 0.0284(10) Uani 1 1 d . . .
H23 H 0.1245 0.5450 0.0797 0.034 Uiso 1 1 calc R . .
C24 C -0.0239(3) 0.6222(2) 0.0760(2) 0.0283(10) Uani 1 1 d . . .
C25 C 0.0368(3) 0.6292(2) 0.14433(19) 0.0291(10) Uani 1 1 d . . .
H25 H 0.0894 0.5970 0.1482 0.035 Uiso 1 1 calc R . .
C26 C -0.0066(3) 0.6125(2) 0.1991(2) 0.0291(10) Uani 1 1 d . . .
C27 C 0.0493(3) 0.5731(3) 0.2561(2) 0.0369(12) Uani 1 1 d . . .
H27A H 0.0486 0.5979 0.2961 0.055 Uiso 1 1 calc R . .
H27B H 0.1117 0.5695 0.2522 0.055 Uiso 1 1 calc R . .
H27C H 0.0241 0.5262 0.2570 0.055 Uiso 1 1 calc R . .
C28 C -0.2032(3) 0.6464(2) 0.2373(2) 0.0308(11) Uani 1 1 d . . .
C29 C -0.2534(3) 0.6401(2) 0.2876(2) 0.0313(11) Uani 1 1 d . . .
C30 C -0.2126(3) 0.6064(3) 0.3464(2) 0.0436(13) Uani 1 1 d . . .
H30 H -0.1541 0.5864 0.3531 0.052 Uiso 1 1 calc R . .
C31 C -0.2586(4) 0.6028(3) 0.3948(2) 0.0584(17) Uani 1 1 d . . .
H31 H -0.2309 0.5810 0.4350 0.070 Uiso 1 1 calc R . .
C32 C -0.3434(4) 0.6304(3) 0.3849(3) 0.0541(15) Uani 1 1 d . . .
H32 H -0.3740 0.6277 0.4184 0.065 Uiso 1 1 calc R . .
C33 C -0.3854(3) 0.6621(3) 0.3270(2) 0.0462(13) Uani 1 1 d . . .
H33 H -0.4447 0.6808 0.3202 0.055 Uiso 1 1 calc R . .
C34 C -0.3393(3) 0.6664(2) 0.2787(2) 0.0346(11) Uani 1 1 d . . .
H34 H -0.3680 0.6879 0.2386 0.042 Uiso 1 1 calc R . .
Co2 Co 0.28594(4) 0.66193(3) 0.19983(2) 0.02657(16) Uani 1 1 d . . .
O5 O 0.21109(19) 0.69400(15) 0.11621(13) 0.0280(7) Uani 1 1 d . A .
O6 O 0.35570(19) 0.63872(15) 0.28246(12) 0.0285(7) Uani 1 1 d . A .
O7 O 0.2354(2) 0.57162(15) 0.19153(13) 0.0333(7) Uani 1 1 d . A .
O8 O 0.3357(2) 0.75174(16) 0.20674(13) 0.0348(8) Uani 1 1 d . A .
N5 N 0.2026(2) 0.69483(18) 0.24578(15) 0.0269(8) Uani 1 1 d . A .
N6 N 0.2382(2) 0.6938(2) 0.31326(15) 0.0307(9) Uani 1 1 d . . .
N7A N 0.3642(9) 0.6131(7) 0.1618(5) 0.022(3) Uani 0.47(2) 1 d PU A 2
N7 N 0.3879(9) 0.6435(9) 0.1649(5) 0.042(4) Uani 0.53(2) 1 d P A 1
C35 C 0.0934(3) 0.7514(2) 0.04150(19) 0.0286(10) Uani 1 1 d . A .
C36 C 0.1426(3) 0.7505(3) -0.0050(2) 0.0374(12) Uani 1 1 d . . .
H36 H 0.2017 0.7312 0.0048 0.045 Uiso 1 1 calc R . .
C37 C 0.1043(3) 0.7784(3) -0.0663(2) 0.0447(13) Uani 1 1 d . . .
H37 H 0.1376 0.7782 -0.0982 0.054 Uiso 1 1 calc R . .
C38 C 0.0188(3) 0.8059(3) -0.0805(2) 0.0408(12) Uani 1 1 d . . .
H38 H -0.0071 0.8241 -0.1225 0.049 Uiso 1 1 calc R . .
C39 C -0.0301(3) 0.8075(3) -0.0346(2) 0.0384(12) Uani 1 1 d . . .
H39 H -0.0891 0.8272 -0.0447 0.046 Uiso 1 1 calc R . .
C40 C 0.0072(3) 0.7804(2) 0.0263(2) 0.0342(11) Uani 1 1 d . . .
H40 H -0.0264 0.7815 0.0581 0.041 Uiso 1 1 calc R . .
C41 C 0.1339(3) 0.7178(2) 0.1049(2) 0.0284(10) Uani 1 1 d . . .
C42 C 0.0752(3) 0.7074(2) 0.15228(18) 0.0288(10) Uani 1 1 d . A .
H42 H 0.0226 0.7401 0.1398 0.035 Uiso 1 1 calc R . .
C43 C 0.1235(3) 0.7209(2) 0.22315(19) 0.0264(10) Uani 1 1 d . . .
C44 C 0.0721(3) 0.7592(3) 0.2637(2) 0.0382(12) Uani 1 1 d . A .
H44A H 0.0406 0.7255 0.2847 0.057 Uiso 1 1 calc R . .
H44B H 0.0278 0.7904 0.2360 0.057 Uiso 1 1 calc R . .
H44C H 0.1143 0.7866 0.2968 0.057 Uiso 1 1 calc R . .
C45 C 0.3162(3) 0.6618(2) 0.32572(18) 0.0268(10) Uani 1 1 d . A .
C46 C 0.3638(3) 0.6471(2) 0.3942(2) 0.0315(11) Uani 1 1 d . . .
C47 C 0.3363(4) 0.6764(3) 0.4451(2) 0.0507(15) Uani 1 1 d . A .
H47 H 0.2866 0.7079 0.4363 0.061 Uiso 1 1 calc R . .
C48 C 0.3794(4) 0.6609(3) 0.5085(2) 0.0615(17) Uani 1 1 d . . .
H48 H 0.3591 0.6814 0.5428 0.074 Uiso 1 1 calc R A .
C49 C 0.4513(4) 0.6162(3) 0.5218(2) 0.0533(15) Uani 1 1 d . A .
H49 H 0.4805 0.6048 0.5654 0.064 Uiso 1 1 calc R . .
C50 C 0.4808(3) 0.5884(3) 0.4729(2) 0.0459(13) Uani 1 1 d . . .
H50 H 0.5317 0.5580 0.4822 0.055 Uiso 1 1 calc R A .
C51 C 0.4373(3) 0.6037(3) 0.4091(2) 0.0368(12) Uani 1 1 d . A .
H51 H 0.4589 0.5838 0.3752 0.044 Uiso 1 1 calc R . .
C52 C 0.2503(3) 0.4508(2) 0.1752(2) 0.0349(11) Uani 1 1 d . A .
C53 C 0.2651(4) 0.3991(3) 0.1329(2) 0.0549(15) Uani 1 1 d . . .
H53 H 0.2951 0.4102 0.1003 0.066 Uiso 1 1 calc R . .
C54 C 0.2360(5) 0.3318(3) 0.1389(3) 0.074(2) Uani 1 1 d . . .
H54 H 0.2453 0.2967 0.1099 0.089 Uiso 1 1 calc R . .
C55 C 0.1938(5) 0.3152(4) 0.1862(4) 0.084(2) Uani 1 1 d . . .
H55 H 0.1739 0.2687 0.1895 0.101 Uiso 1 1 calc R . .
C56 C 0.1800(4) 0.3644(4) 0.2286(3) 0.0660(18) Uani 1 1 d . . .
H56 H 0.1519 0.3519 0.2619 0.079 Uiso 1 1 calc R . .
C57 C 0.2069(3) 0.4323(3) 0.2234(2) 0.0438(13) Uani 1 1 d . . .
H57 H 0.1960 0.4668 0.2524 0.053 Uiso 1 1 calc R . .
C58 C 0.2832(3) 0.5229(2) 0.17233(19) 0.0305(11) Uani 1 1 d . . .
C59 C 0.3567(3) 0.5364(3) 0.1537(2) 0.0445(13) Uani 0.53(2) 1 d P A 1
H59 H 0.3764 0.4943 0.1382 0.053 Uiso 0.53(2) 1 calc PR A 1
N8A N 0.3567(3) 0.5364(3) 0.1537(2) 0.0445(13) Uani 0.47(2) 1 d P A 2
C59A C 0.4501(3) 0.7100(3) 0.1621(2) 0.0477(14) Uani 0.47(2) 1 d P A 2
H59A H 0.4998 0.7278 0.1479 0.057 Uiso 0.47(2) 1 calc PR A 2
N8 N 0.4501(3) 0.7100(3) 0.1621(2) 0.0477(14) Uani 0.53(2) 1 d P A 1
C60A C 0.4417(8) 0.6422(7) 0.1523(4) 0.020(4) Uani 0.47(2) 1 d PU A 2
C60 C 0.4161(9) 0.5884(11) 0.1480(5) 0.059(7) Uani 0.53(2) 1 d P A 1
C61 C 0.5062(3) 0.5892(3) 0.1312(2) 0.0531(15) Uani 1 1 d . A 1
H61A H 0.5210 0.6372 0.1215 0.080 Uiso 1 1 calc R A 1
H61B H 0.5030 0.5596 0.0933 0.080 Uiso 1 1 calc R A 1
H61C H 0.5533 0.5715 0.1679 0.080 Uiso 1 1 calc R A 1
C62 C 0.4086(3) 0.7606(3) 0.1862(2) 0.0353(12) Uani 1 1 d . . .
C63 C 0.4336(7) 0.8388(5) 0.1927(5) 0.028(2) Uani 0.649(11) 1 d P A 1
C64 C 0.5232(6) 0.8585(6) 0.2004(4) 0.043(3) Uani 0.649(11) 1 d P A 1
H64 H 0.5682 0.8238 0.2022 0.052 Uiso 0.649(11) 1 calc PR A 1
C65 C 0.5474(8) 0.9287(8) 0.2055(7) 0.057(4) Uani 0.649(11) 1 d PU A 1
H65 H 0.6084 0.9421 0.2093 0.068 Uiso 0.649(11) 1 calc PR A 1
C66 C 0.4833(8) 0.9779(6) 0.2050(5) 0.048(3) Uani 0.649(11) 1 d PU A 1
H66 H 0.5002 1.0256 0.2115 0.058 Uiso 0.649(11) 1 calc PR A 1
C67 C 0.3926(7) 0.9585(5) 0.1950(5) 0.056(3) Uani 0.649(11) 1 d P A 1
H67 H 0.3471 0.9930 0.1924 0.067 Uiso 0.649(11) 1 calc PR A 1
C68 C 0.3698(7) 0.8883(5) 0.1891(4) 0.043(2) Uani 0.649(11) 1 d P A 1
H68 H 0.3082 0.8748 0.1823 0.052 Uiso 0.649(11) 1 calc PR A 1
C63A C 0.4618(10) 0.8238(7) 0.1900(8) 0.029(6) Uani 0.351(11) 1 d PGU A 2
C64A C 0.5469(8) 0.8262(7) 0.1779(7) 0.060(6) Uani 0.351(11) 1 d PG A 2
H64A H 0.5736 0.7847 0.1668 0.072 Uiso 0.351(11) 1 calc PR A 2
C65A C 0.5931(8) 0.8893(8) 0.1821(7) 0.074(7) Uani 0.351(11) 1 d PG A 2
H65A H 0.6512 0.8909 0.1738 0.088 Uiso 0.351(11) 1 calc PR A 2
C66A C 0.5541(13) 0.9499(7) 0.1983(9) 0.068(11) Uani 0.351(11) 1 d PGU A 2
H66A H 0.5856 0.9930 0.2012 0.081 Uiso 0.351(11) 1 calc PR A 2
C67A C 0.4689(14) 0.9475(8) 0.2104(10) 0.121(17) Uani 0.351(11) 1 d PG A 2
H67A H 0.4423 0.9890 0.2216 0.145 Uiso 0.351(11) 1 calc PR A 2
C68A C 0.4228(11) 0.8844(9) 0.2063(9) 0.076(8) Uani 0.351(11) 1 d PGU A 2
H68A H 0.3647 0.8828 0.2145 0.091 Uiso 0.351(11) 1 calc PR A 2
O1S O 0.166(3) 0.8570(18) 0.1674(11) 0.23(2) Uani 0.25 1 d P B 2

loop_
_atom_site_aniso_label
_atom_site_aniso_U_11
_atom_site_aniso_U_22
_atom_site_aniso_U_33
_atom_site_aniso_U_23
_atom_site_aniso_U_13
_atom_site_aniso_U_12
Co1 0.0250(3) 0.0386(4) 0.0190(3) 0.0005(3) 0.0058(2) 0.0048(3)
O1 0.0277(18) 0.0385(19) 0.0327(17) -0.0061(14) 0.0091(15) 0.0010(15)
O2 0.0314(18) 0.0365(19) 0.0263(16) 0.0037(13) 0.0110(14) 0.0073(15)
O3 0.0246(18) 0.043(2) 0.0265(16) -0.0033(13) 0.0092(14) 0.0035(14)
O4 0.0345(18) 0.042(2) 0.0200(15) -0.0021(13) 0.0098(13) 0.0023(15)
N1 0.035(2) 0.058(3) 0.028(2) -0.0055(19) 0.0105(19) 0.002(2)
N2 0.044(3) 0.037(3) 0.034(2) 0.0022(18) 0.013(2) 0.008(2)
N3 0.034(2) 0.030(2) 0.0251(19) 0.0026(16) 0.0125(17) 0.0017(18)
N4 0.030(2) 0.046(2) 0.0235(19) 0.0026(17) 0.0137(17) -0.0031(19)
C1 0.027(3) 0.044(3) 0.037(3) 0.004(2) 0.010(2) 0.002(2)
C2 0.054(4) 0.053(4) 0.039(3) 0.006(2) 0.016(3) 0.001(3)
C3 0.066(4) 0.059(4) 0.053(4) 0.017(3) 0.015(3) -0.001(3)
C4 0.068(4) 0.048(4) 0.088(5) 0.028(4) -0.002(4) -0.016(3)
C5 0.081(5) 0.058(4) 0.071(4) 0.004(3) -0.010(4) -0.027(4)
C6 0.056(4) 0.053(4) 0.049(3) 0.005(3) -0.011(3) -0.022(3)
C7 0.028(3) 0.047(3) 0.028(2) -0.008(2) 0.015(2) 0.002(2)
C8 0.034(3) 0.043(3) 0.037(3) 0.006(2) 0.015(2) -0.002(2)
C9 0.030(3) 0.064(4) 0.032(3) -0.001(3) 0.011(2) 0.003(3)
C10 0.038(3) 0.061(4) 0.043(3) 0.009(3) -0.010(3) 0.002(3)
C11 0.034(3) 0.037(3) 0.025(2) 0.005(2) 0.014(2) 0.011(2)
C12 0.051(3) 0.033(3) 0.024(2) -0.004(2) 0.010(2) 0.004(2)
C13 0.059(4) 0.039(3) 0.038(3) -0.003(2) 0.005(3) 0.014(3)
C14 0.091(5) 0.043(4) 0.054(4) -0.009(3) 0.010(3) 0.021(4)
C15 0.100(6) 0.036(4) 0.051(3) -0.007(3) 0.021(4) -0.003(4)
C16 0.071(4) 0.059(4) 0.045(3) -0.018(3) 0.019(3) -0.009(3)
C17 0.048(3) 0.045(3) 0.037(3) -0.008(2) 0.014(3) -0.004(3)
C18 0.026(3) 0.033(3) 0.025(2) -0.0007(19) 0.008(2) 0.000(2)
C19 0.029(3) 0.041(3) 0.026(2) -0.002(2) 0.004(2) 0.002(2)
C20 0.036(3) 0.050(3) 0.022(2) -0.001(2) 0.005(2) 0.002(2)
C21 0.034(3) 0.050(3) 0.033(3) -0.008(2) 0.014(2) 0.001(2)
C22 0.026(3) 0.042(3) 0.032(2) -0.006(2) 0.005(2) 0.005(2)
C23 0.025(3) 0.035(3) 0.024(2) -0.0047(19) 0.0049(19) 0.002(2)
C24 0.027(3) 0.033(3) 0.027(2) -0.0022(19) 0.010(2) -0.003(2)
C25 0.030(3) 0.036(3) 0.025(2) 0.0060(19) 0.013(2) 0.006(2)
C26 0.030(3) 0.029(3) 0.027(2) 0.0002(19) 0.005(2) 0.004(2)
C27 0.037(3) 0.047(3) 0.026(2) 0.012(2) 0.009(2) 0.007(2)
C28 0.037(3) 0.036(3) 0.023(2) -0.0032(19) 0.013(2) -0.006(2)
C29 0.025(3) 0.047(3) 0.022(2) -0.011(2) 0.0064(19) -0.007(2)
C30 0.033(3) 0.067(4) 0.031(3) 0.001(2) 0.010(2) -0.008(3)
C31 0.042(3) 0.109(5) 0.025(3) 0.007(3) 0.011(2) -0.013(3)
C32 0.043(4) 0.086(4) 0.038(3) -0.008(3) 0.020(3) -0.015(3)
C33 0.032(3) 0.062(4) 0.048(3) -0.013(3) 0.017(2) -0.006(3)
C34 0.037(3) 0.038(3) 0.030(2) -0.005(2) 0.011(2) -0.001(2)
Co2 0.0246(3) 0.0395(4) 0.0163(3) 0.0000(3) 0.0065(2) 0.0027(3)
O5 0.0254(18) 0.0382(18) 0.0205(15) -0.0007(13) 0.0060(13) 0.0003(14)
O6 0.0277(17) 0.0406(19) 0.0175(14) 0.0010(13) 0.0064(13) 0.0021(14)
O7 0.0342(19) 0.0334(19) 0.0282(16) 0.0005(13) 0.0004(14) 0.0051(15)
O8 0.0341(19) 0.043(2) 0.0260(16) 0.0041(14) 0.0064(14) -0.0058(15)
N5 0.028(2) 0.035(2) 0.0163(17) 0.0005(15) 0.0035(16) -0.0004(17)
N6 0.029(2) 0.045(2) 0.0153(17) 0.0023(16) 0.0015(16) 0.0068(18)
N7A 0.015(6) 0.029(7) 0.019(4) -0.001(4) 0.002(4) -0.005(4)
N7 0.034(8) 0.074(10) 0.016(4) -0.004(6) 0.004(4) -0.021(7)
C35 0.027(3) 0.040(3) 0.019(2) 0.0024(19) 0.0053(19) -0.003(2)
C36 0.026(3) 0.063(3) 0.022(2) 0.005(2) 0.005(2) -0.003(2)
C37 0.035(3) 0.078(4) 0.024(2) 0.008(2) 0.013(2) -0.004(3)
C38 0.040(3) 0.057(3) 0.024(2) 0.007(2) 0.005(2) -0.005(3)
C39 0.037(3) 0.048(3) 0.028(2) 0.009(2) 0.004(2) 0.008(2)
C40 0.041(3) 0.040(3) 0.024(2) 0.008(2) 0.011(2) 0.005(2)
C41 0.026(3) 0.034(3) 0.025(2) -0.0031(19) 0.006(2) 0.000(2)
C42 0.029(3) 0.038(3) 0.019(2) 0.0023(18) 0.0058(19) 0.007(2)
C43 0.026(3) 0.030(3) 0.022(2) 0.0029(18) 0.0045(19) 0.003(2)
C44 0.037(3) 0.053(3) 0.025(2) -0.002(2) 0.010(2) 0.015(2)
C45 0.029(3) 0.032(3) 0.020(2) 0.0003(19) 0.0051(18) -0.001(2)
C46 0.034(3) 0.039(3) 0.022(2) 0.0017(19) 0.010(2) 0.005(2)
C47 0.044(3) 0.078(4) 0.028(3) 0.002(3) 0.006(2) 0.021(3)
C48 0.065(4) 0.098(5) 0.022(3) -0.004(3) 0.013(3) 0.022(4)
C49 0.046(3) 0.080(4) 0.029(3) 0.012(3) 0.000(2) 0.011(3)
C50 0.035(3) 0.065(4) 0.035(3) 0.019(3) 0.004(2) 0.006(3)
C51 0.032(3) 0.052(3) 0.028(2) 0.009(2) 0.010(2) 0.001(2)
C52 0.026(3) 0.042(3) 0.029(2) 0.000(2) -0.007(2) 0.012(2)
C53 0.062(4) 0.055(4) 0.039(3) -0.007(3) -0.003(3) 0.022(3)
C54 0.085(5) 0.038(4) 0.073(5) -0.010(3) -0.029(4) 0.024(4)
C55 0.088(6) 0.045(4) 0.086(5) 0.021(4) -0.042(5) -0.003(4)
C56 0.056(4) 0.062(4) 0.067(4) 0.034(4) -0.007(3) -0.005(3)
C57 0.040(3) 0.049(3) 0.039(3) 0.017(2) 0.005(2) 0.009(3)
C58 0.029(3) 0.041(3) 0.016(2) 0.0001(19) -0.0043(19) 0.007(2)
C59 0.042(3) 0.062(4) 0.026(2) 0.000(2) 0.003(2) -0.013(3)
N8A 0.042(3) 0.062(4) 0.026(2) 0.000(2) 0.003(2) -0.013(3)
C59A 0.042(3) 0.070(4) 0.027(2) 0.004(2) 0.002(2) 0.001(3)
N8 0.042(3) 0.070(4) 0.027(2) 0.004(2) 0.002(2) 0.001(3)
C60A 0.017(5) 0.031(7) 0.014(4) 0.006(4) 0.007(4) -0.001(4)
C60 0.033(8) 0.122(19) 0.021(5) 0.004(7) 0.005(5) 0.030(10)
C61 0.035(3) 0.086(4) 0.042(3) -0.009(3) 0.016(3) 0.016(3)
C62 0.032(3) 0.050(3) 0.018(2) 0.010(2) -0.004(2) -0.007(2)
C63 0.023(5) 0.044(6) 0.018(4) 0.009(4) 0.006(4) 0.010(5)
C64 0.026(5) 0.065(7) 0.035(5) 0.005(4) 0.000(4) 0.001(5)
C65 0.057(7) 0.063(7) 0.039(6) 0.002(5) -0.009(5) -0.029(6)
C66 0.067(7) 0.044(6) 0.030(4) -0.001(4) 0.006(4) -0.018(5)
C67 0.075(8) 0.044(6) 0.056(6) 0.012(4) 0.031(6) 0.015(6)
C68 0.052(7) 0.047(6) 0.037(5) 0.015(4) 0.022(5) 0.001(4)
C63A 0.025(10) 0.039(9) 0.021(7) -0.004(6) 0.006(6) 0.001(7)
C64A 0.040(11) 0.078(16) 0.049(13) 0.033(10) -0.011(9) -0.032(11)
C65A 0.046(12) 0.100(18) 0.056(12) 0.039(11) -0.021(9) -0.012(12)
C66A 0.079(13) 0.063(13) 0.053(12) -0.002(8) 0.001(8) -0.020(9)
C67A 0.20(4) 0.10(3) 0.067(17) -0.025(18) 0.05(2) -0.11(3)
C68A 0.076(12) 0.080(12) 0.075(11) -0.002(8) 0.026(9) -0.017(9)
O1S 0.36(5) 0.23(3) 0.058(14) 0.014(17) -0.03(2) -0.13(3)

loop_
_atom_type_symbol
_atom_type_description
_atom_type_scat_dispersion_real
_atom_type_scat_dispersion_imag
_atom_type_scat_source
C C 0.0033 0.0016 'International Tables Vol C Tables 4.2.6.8 and 6.1.1.4'
H H 0.0000 0.0000 'International Tables Vol C Tables 4.2.6.8 and 6.1.1.4'
N N 0.0061 0.0033 'International Tables Vol C Tables 4.2.6.8 and 6.1.1.4'
O O 0.0106 0.0060 'International Tables Vol C Tables 4.2.6.8 and 6.1.1.4'
Co Co 0.3494 0.9721 'International Tables Vol C Tables 4.2.6.8 and 6.1.1.4'

loop_
_geom_angle_atom_site_label_1
_geom_angle_atom_site_label_2
_geom_angle_atom_site_label_3
_geom_angle
_geom_angle_site_symmetry_1
_geom_angle_site_symmetry_3
_geom_angle_publ_flag
O1 Co1 N1 96.04(16) . . ?
O1 Co1 O4 87.61(13) . . ?
N1 Co1 O4 92.08(14) . . ?
O1 Co1 N3 85.81(14) . . ?
N1 Co1 N3 174.74(15) . . ?
O4 Co1 N3 83.06(14) . . ?
O1 Co1 O2 178.79(12) . . ?
N1 Co1 O2 83.34(16) . . ?
O4 Co1 O2 93.44(12) . . ?
N3 Co1 O2 94.90(14) . . ?
O1 Co1 O3 86.77(12) . . ?
N1 Co1 O3 91.54(14) . . ?
O4 Co1 O3 173.61(13) . . ?
N3 Co1 O3 93.49(14) . . ?
O2 Co1 O3 92.21(12) . . ?
C7 O1 Co1 123.3(3) . . ?
C11 O2 Co1 109.5(3) . . ?
C24 O3 Co1 126.7(3) . . ?
C28 O4 Co1 109.3(3) . . ?
C9 N1 N2 116.5(4) . . ?
C9 N1 Co1 129.2(4) . . ?
N2 N1 Co1 114.2(3) . . ?
C11 N2 N1 108.7(4) . . ?
C26 N3 N4 116.7(4) . . ?
C26 N3 Co1 129.2(3) . . ?
N4 N3 Co1 113.0(3) . . ?
C28 N4 N3 107.7(3) . . ?
C6 C1 C2 119.4(5) . . ?
C6 C1 C7 121.7(4) . . ?
C2 C1 C7 118.9(4) . . ?
C3 C2 C1 120.1(5) . . ?
C3 C2 H2 120.0 . . ?
C1 C2 H2 120.0 . . ?
C4 C3 C2 120.0(5) . . ?
C4 C3 H3 120.0 . . ?
C2 C3 H3 120.0 . . ?
C3 C4 C5 120.8(6) . . ?
C3 C4 H4 119.6 . . ?
C5 C4 H4 119.6 . . ?
C6 C5 C4 119.2(6) . . ?
C6 C5 H5 120.4 . . ?
C4 C5 H5 120.4 . . ?
C5 C6 C1 120.3(5) . . ?
C5 C6 H6 119.9 . . ?
C1 C6 H6 119.9 . . ?
O1 C7 C8 125.2(5) . . ?
O1 C7 C1 113.8(4) . . ?
C8 C7 C1 121.0(4) . . ?
C7 C8 C9 127.7(5) . . ?
C7 C8 H8 116.2 . . ?
C9 C8 H8 116.2 . . ?
N1 C9 C8 118.3(5) . . ?
N1 C9 C10 121.9(5) . . ?
C8 C9 C10 119.7(5) . . ?
C9 C10 H10A 109.5 . . ?
C9 C10 H10B 109.5 . . ?
H10A C10 H10B 109.5 . . ?
C9 C10 H10C 109.5 . . ?
H10A C10 H10C 109.5 . . ?
H10B C10 H10C 109.5 . . ?
N2 C11 O2 123.8(4) . . ?
N2 C11 C12 117.4(4) . . ?
O2 C11 C12 118.7(4) . . ?
C17 C12 C13 119.1(5) . . ?
C17 C12 C11 121.5(5) . . ?
C13 C12 C11 119.4(5) . . ?
C14 C13 C12 120.1(6) . . ?
C14 C13 H13 119.9 . . ?
C12 C13 H13 119.9 . . ?
C15 C14 C13 120.7(6) . . ?
C15 C14 H14 119.7 . . ?
C13 C14 H14 119.7 . . ?
C14 C15 C16 119.7(6) . . ?
C14 C15 H15 120.1 . . ?
C16 C15 H15 120.1 . . ?
C15 C16 C17 120.2(6) . . ?
C15 C16 H16 119.9 . . ?
C17 C16 H16 119.9 . . ?
C12 C17 C16 120.1(5) . . ?
C12 C17 H17 119.9 . . ?
C16 C17 H17 119.9 . . ?
C23 C18 C19 119.7(4) . . ?
C23 C18 C24 122.4(4) . . ?
C19 C18 C24 118.0(4) . . ?
C20 C19 C18 119.5(4) . . ?
C20 C19 H19 120.2 . . ?
C18 C19 H19 120.2 . . ?
C19 C20 C21 120.5(4) . . ?
C19 C20 H20 119.7 . . ?
C21 C20 H20 119.7 . . ?
C20 C21 C22 119.7(4) . . ?
C20 C21 H21 120.1 . . ?
C22 C21 H21 120.1 . . ?
C23 C22 C21 120.2(4) . . ?
C23 C22 H22 119.9 . . ?
C21 C22 H22 119.9 . . ?
C22 C23 C18 120.3(4) . . ?
C22 C23 H23 119.9 . . ?
C18 C23 H23 119.9 . . ?
O3 C24 C18 119.2(4) . . ?
O3 C24 C25 121.6(4) . . ?
C18 C24 C25 118.9(4) . . ?
C26 C25 C24 116.2(4) . . ?
C26 C25 C42 109.6(3) . . ?
C24 C25 C42 107.6(3) . . ?
C26 C25 H25 107.7 . . ?
C24 C25 H25 107.7 . . ?
C42 C25 H25 107.7 . . ?
N3 C26 C27 123.2(4) . . ?
N3 C26 C25 119.3(4) . . ?
C27 C26 C25 117.4(4) . . ?
C26 C27 H27A 109.5 . . ?
C26 C27 H27B 109.5 . . ?
H27A C27 H27B 109.5 . . ?
C26 C27 H27C 109.5 . . ?
H27A C27 H27C 109.5 . . ?
H27B C27 H27C 109.5 . . ?
O4 C28 N4 124.9(4) . . ?
O4 C28 C29 117.2(4) . . ?
N4 C28 C29 117.9(4) . . ?
C34 C29 C30 118.9(4) . . ?
C34 C29 C28 121.6(4) . . ?
C30 C29 C28 119.5(4) . . ?
C31 C30 C29 119.5(5) . . ?
C31 C30 H30 120.3 . . ?
C29 C30 H30 120.3 . . ?
C32 C31 C30 120.3(5) . . ?
C32 C31 H31 119.8 . . ?
C30 C31 H31 119.8 . . ?
C31 C32 C33 121.0(5) . . ?
C31 C32 H32 119.5 . . ?
C33 C32 H32 119.5 . . ?
C32 C33 C34 118.8(5) . . ?
C32 C33 H33 120.6 . . ?
C34 C33 H33 120.6 . . ?
C29 C34 C33 121.5(4) . . ?
C29 C34 H34 119.3 . . ?
C33 C34 H34 119.3 . . ?
N7A Co2 O6 91.0(4) . . ?
N7A Co2 O8 101.7(5) . . ?
O6 Co2 O8 91.26(13) . . ?
N7A Co2 O7 77.9(5) . . ?
O6 Co2 O7 89.53(12) . . ?
O8 Co2 O7 179.15(12) . . ?
N7A Co2 N5 168.9(4) . . ?
O6 Co2 N5 83.52(13) . . ?
O8 Co2 N5 88.08(14) . . ?
O7 Co2 N5 92.32(14) . . ?
N7A Co2 N7 20.6(3) . . ?
O6 Co2 N7 90.0(3) . . ?
O8 Co2 N7 81.2(5) . . ?
O7 Co2 N7 98.5(5) . . ?
N5 Co2 N7 167.3(5) . . ?
N7A Co2 O5 92.9(4) . . ?
O6 Co2 O5 175.12(12) . . ?
O8 Co2 O5 85.08(12) . . ?
O7 Co2 O5 94.15(12) . . ?
N5 Co2 O5 93.12(13) . . ?
N7 Co2 O5 92.7(3) . . ?
C41 O5 Co2 127.1(3) . . ?
C45 O6 Co2 109.5(3) . . ?
C58 O7 Co2 115.8(3) . . ?
C62 O8 Co2 117.1(3) . . ?
C43 N5 N6 118.2(3) . . ?
C43 N5 Co2 128.7(3) . . ?
N6 N5 Co2 112.9(3) . . ?
C45 N6 N5 108.1(3) . . ?
C60A N7A N8A 115.5(10) . . ?
C60A N7A Co2 122.5(12) . . ?
N8A N7A Co2 120.7(8) . . ?
C60 N7 N8 114.6(14) . . ?
C60 N7 Co2 130.6(17) . . ?
N8 N7 Co2 114.6(9) . . ?
C40 C35 C36 119.4(4) . . ?
C40 C35 C41 122.4(4) . . ?
C36 C35 C41 118.1(4) . . ?
C35 C36 C37 119.5(4) . . ?
C35 C36 H36 120.3 . . ?
C37 C36 H36 120.3 . . ?
C38 C37 C36 120.2(4) . . ?
C38 C37 H37 119.9 . . ?
C36 C37 H37 119.9 . . ?
C37 C38 C39 120.7(4) . . ?
C37 C38 H38 119.6 . . ?
C39 C38 H38 119.6 . . ?
C38 C39 C40 119.6(4) . . ?
C38 C39 H39 120.2 . . ?
C40 C39 H39 120.2 . . ?
C39 C40 C35 120.6(4) . . ?
C39 C40 H40 119.7 . . ?
C35 C40 H40 119.7 . . ?
O5 C41 C35 119.7(4) . . ?
O5 C41 C42 121.2(4) . . ?
C35 C41 C42 118.8(4) . . ?
C41 C42 C43 114.6(4) . . ?
C41 C42 C25 108.3(3) . . ?
C43 C42 C25 109.6(3) . . ?
C41 C42 H42 108.1 . . ?
C43 C42 H42 108.1 . . ?
C25 C42 H42 108.1 . . ?
N5 C43 C44 123.7(4) . . ?
N5 C43 C42 118.6(4) . . ?
C44 C43 C42 117.5(4) . . ?
C43 C44 H44A 109.5 . . ?
C43 C44 H44B 109.5 . . ?
H44A C44 H44B 109.5 . . ?
C43 C44 H44C 109.5 . . ?
H44A C44 H44C 109.5 . . ?
H44B C44 H44C 109.5 . . ?
O6 C45 N6 125.3(4) . . ?
O6 C45 C46 115.8(4) . . ?
N6 C45 C46 118.8(4) . . ?
C51 C46 C47 117.4(4) . . ?
C51 C46 C45 120.7(4) . . ?
C47 C46 C45 121.8(4) . . ?
C48 C47 C46 121.4(5) . . ?
C48 C47 H47 119.3 . . ?
C46 C47 H47 119.3 . . ?
C49 C48 C47 119.8(5) . . ?
C49 C48 H48 120.1 . . ?
C47 C48 H48 120.1 . . ?
C50 C49 C48 119.8(5) . . ?
C50 C49 H49 120.1 . . ?
C48 C49 H49 120.1 . . ?
C49 C50 C51 120.4(5) . . ?
C49 C50 H50 119.8 . . ?
C51 C50 H50 119.8 . . ?
C46 C51 C50 121.1(4) . . ?
C46 C51 H51 119.4 . . ?
C50 C51 H51 119.4 . . ?
C53 C52 C57 118.7(5) . . ?
C53 C52 C58 121.5(5) . . ?
C57 C52 C58 119.7(4) . . ?
C54 C53 C52 119.5(6) . . ?
C54 C53 H53 120.3 . . ?
C52 C53 H53 120.3 . . ?
C55 C54 C53 120.7(6) . . ?
C55 C54 H54 119.7 . . ?
C53 C54 H54 119.7 . . ?
C56 C55 C54 120.9(7) . . ?
C56 C55 H55 119.6 . . ?
C54 C55 H55 119.6 . . ?
C55 C56 C57 120.0(6) . . ?
C55 C56 H56 120.0 . . ?
C57 C56 H56 120.0 . . ?
C56 C57 C52 120.2(5) . . ?
C56 C57 H57 119.9 . . ?
C52 C57 H57 119.9 . . ?
N8A C58 O7 122.8(5) . . ?
C59 C58 O7 122.8(5) . . ?
N8A C58 C52 121.8(4) . . ?
C59 C58 C52 121.8(4) . . ?
O7 C58 C52 115.4(4) . . ?
C58 C59 C60 143.9(7) . . ?
C58 C59 H59 108.0 . . ?
C60 C59 H59 108.0 . . ?
C58 N8A N7A 102.0(6) . . ?
C60A C59A C62 138.1(7) . . ?
C60A C59A H59A 111.0 . . ?
C62 C59A H59A 111.0 . . ?
C62 N8 N7 102.7(6) . . ?
C59A C60A N7A 115.4(11) . . ?
N7 C60 C59 107.9(13) . . ?
N7 C60 C61 118(2) . . ?
C59 C60 C61 133.8(13) . . ?
O8 C62 N8 124.4(5) . . ?
O8 C62 C59A 124.4(5) . . ?
O8 C62 C63A 127.1(8) . . ?
N8 C62 C63A 108.4(8) . . ?
C59A C62 C63A 108.4(8) . . ?
O8 C62 C63 107.9(5) . . ?
N8 C62 C63 127.7(6) . . ?
C59A C62 C63 127.7(6) . . ?
C63A C62 C63 20.2(6) . . ?
C68 C63 C64 119.6(9) . . ?
C68 C63 C62 121.2(8) . . ?
C64 C63 C62 119.2(8) . . ?
C63 C64 C65 120.4(10) . . ?
C63 C64 H64 119.8 . . ?
C65 C64 H64 119.8 . . ?
C66 C65 C64 119.5(12) . . ?
C66 C65 H65 120.2 . . ?
C64 C65 H65 120.2 . . ?
C65 C66 C67 120.2(11) . . ?
C65 C66 H66 119.9 . . ?
C67 C66 H66 119.9 . . ?
C68 C67 C66 119.2(9) . . ?
C68 C67 H67 120.4 . . ?
C66 C67 H67 120.4 . . ?
C63 C68 C67 121.0(9) . . ?
C63 C68 H68 119.5 . . ?
C67 C68 H68 119.5 . . ?
C64A C63A C68A 120.0 . . ?
C64A C63A C62 123.8(10) . . ?
C68A C63A C62 116.2(10) . . ?
C63A C64A C65A 120.0 . . ?
C63A C64A H64A 120.0 . . ?
C65A C64A H64A 120.0 . . ?
C66A C65A C64A 120.0 . . ?
C66A C65A H65A 120.0 . . ?
C64A C65A H65A 120.0 . . ?
C65A C66A C67A 120.0 . . ?
C65A C66A H66A 120.0 . . ?
C67A C66A H66A 120.0 . . ?
C66A C67A C68A 120.0 . . ?
C66A C67A H67A 120.0 . . ?
C68A C67A H67A 120.0 . . ?
C67A C68A C63A 120.0 . . ?
C67A C68A H68A 120.0 . . ?
C63A C68A H68A 120.0 . . ?

loop_
_geom_bond_atom_site_label_1
_geom_bond_atom_site_label_2
_geom_bond_distance
_geom_bond_site_symmetry_2
_geom_bond_publ_flag
Co1 O1 1.857(3) . ?
Co1 N1 1.871(4) . ?
Co1 O4 1.873(3) . ?
Co1 N3 1.896(4) . ?
Co1 O2 1.907(3) . ?
Co1 O3 1.956(3) . ?
O1 C7 1.299(5) . ?
O2 C11 1.322(5) . ?
O3 C24 1.247(5) . ?
O4 C28 1.299(5) . ?
N1 C9 1.268(6) . ?
N1 N2 1.429(5) . ?
N2 C11 1.304(6) . ?
N3 C26 1.271(5) . ?
N3 N4 1.410(4) . ?
N4 C28 1.313(6) . ?
C1 C6 1.388(7) . ?
C1 C2 1.398(6) . ?
C1 C7 1.478(6) . ?
C2 C3 1.385(7) . ?
C2 H2 0.9500 . ?
C3 C4 1.360(8) . ?
C3 H3 0.9500 . ?
C4 C5 1.399(8) . ?
C4 H4 0.9500 . ?
C5 C6 1.383(8) . ?
C5 H5 0.9500 . ?
C6 H6 0.9500 . ?
C7 C8 1.364(6) . ?
C8 C9 1.439(7) . ?
C8 H8 0.9500 . ?
C9 C10 1.504(7) . ?
C10 H10A 0.9800 . ?
C10 H10B 0.9800 . ?
C10 H10C 0.9800 . ?
C11 C12 1.471(6) . ?
C12 C17 1.375(7) . ?
C12 C13 1.406(7) . ?
C13 C14 1.378(7) . ?
C13 H13 0.9500 . ?
C14 C15 1.370(8) . ?
C14 H14 0.9500 . ?
C15 C16 1.385(8) . ?
C15 H15 0.9500 . ?
C16 C17 1.393(7) . ?
C16 H16 0.9500 . ?
C17 H17 0.9500 . ?
C18 C23 1.392(6) . ?
C18 C19 1.399(6) . ?
C18 C24 1.477(6) . ?
C19 C20 1.385(6) . ?
C19 H19 0.9500 . ?
C20 C21 1.388(6) . ?
C20 H20 0.9500 . ?
C21 C22 1.389(6) . ?
C21 H21 0.9500 . ?
C22 C23 1.378(6) . ?
C22 H22 0.9500 . ?
C23 H23 0.9500 . ?
C24 C25 1.523(6) . ?
C25 C26 1.520(6) . ?
C25 C42 1.601(6) . ?
C25 H25 1.0000 . ?
C26 C27 1.499(6) . ?
C27 H27A 0.9800 . ?
C27 H27B 0.9800 . ?
C27 H27C 0.9800 . ?
C28 C29 1.477(6) . ?
C29 C34 1.373(6) . ?
C29 C30 1.408(6) . ?
C30 C31 1.393(6) . ?
C30 H30 0.9500 . ?
C31 C32 1.364(7) . ?
C31 H31 0.9500 . ?
C32 C33 1.381(7) . ?
C32 H32 0.9500 . ?
C33 C34 1.392(6) . ?
C33 H33 0.9500 . ?
C34 H34 0.9500 . ?
Co2 N7A 1.860(12) . ?
Co2 O6 1.868(3) . ?
Co2 O8 1.871(3) . ?
Co2 O7 1.884(3) . ?
Co2 N5 1.903(3) . ?
Co2 N7 1.924(13) . ?
Co2 O5 1.958(3) . ?
O5 C41 1.230(5) . ?
O6 C45 1.303(5) . ?
O7 C58 1.314(5) . ?
O8 C62 1.310(5) . ?
N5 C43 1.282(5) . ?
N5 N6 1.405(4) . ?
N6 C45 1.307(5) . ?
N7A C60A 1.37(2) . ?
N7A N8A 1.480(15) . ?
N7 C60 1.23(3) . ?
N7 N8 1.598(17) . ?
C35 C40 1.390(6) . ?
C35 C36 1.390(6) . ?
C35 C41 1.485(6) . ?
C36 C37 1.396(6) . ?
C36 H36 0.9500 . ?
C37 C38 1.369(7) . ?
C37 H37 0.9500 . ?
C38 C39 1.377(6) . ?
C38 H38 0.9500 . ?
C39 C40 1.382(6) . ?
C39 H39 0.9500 . ?
C40 H40 0.9500 . ?
C41 C42 1.527(5) . ?
C42 C43 1.528(5) . ?
C42 H42 1.0000 . ?
C43 C44 1.500(5) . ?
C44 H44A 0.9800 . ?
C44 H44B 0.9800 . ?
C44 H44C 0.9800 . ?
C45 C46 1.485(6) . ?
C46 C51 1.367(6) . ?
C46 C47 1.381(6) . ?
C47 C48 1.378(7) . ?
C47 H47 0.9500 . ?
C48 C49 1.365(7) . ?
C48 H48 0.9500 . ?
C49 C50 1.349(7) . ?
C49 H49 0.9500 . ?
C50 C51 1.387(6) . ?
C50 H50 0.9500 . ?
C51 H51 0.9500 . ?
C52 C53 1.398(7) . ?
C52 C57 1.405(6) . ?
C52 C58 1.477(6) . ?
C53 C54 1.381(8) . ?
C53 H53 0.9500 . ?
C54 C55 1.368(10) . ?
C54 H54 0.9500 . ?
C55 C56 1.361(9) . ?
C55 H55 0.9500 . ?
C56 C57 1.378(8) . ?
C56 H56 0.9500 . ?
C57 H57 0.9500 . ?
C58 N8A 1.309(6) . ?
C58 C59 1.309(6) . ?
C59 C60 1.37(2) . ?
C59 H59 0.9500 . ?
C59A C60A 1.317(14) . ?
C59A C62 1.332(6) . ?
C59A H59A 0.9500 . ?
N8 C62 1.332(6) . ?
C60 C61 1.510(14) . ?
C61 H61A 0.9800 . ?
C61 H61B 0.9800 . ?
C61 H61C 0.9800 . ?
C62 C63A 1.449(11) . ?
C62 C63 1.544(11) . ?
C63 C68 1.347(14) . ?
C63 C64 1.388(12) . ?
C64 C65 1.393(18) . ?
C64 H64 0.9500 . ?
C65 C66 1.358(16) . ?
C65 H65 0.9500 . ?
C66 C67 1.399(14) . ?
C66 H66 0.9500 . ?
C67 C68 1.388(13) . ?
C67 H67 0.9500 . ?
C68 H68 0.9500 . ?
C63A C64A 1.3900 . ?
C63A C68A 1.3900 . ?
C64A C65A 1.3900 . ?
C64A H64A 0.9500 . ?
C65A C66A 1.3900 . ?
C65A H65A 0.9500 . ?
C66A C67A 1.3900 . ?
C66A H66A 0.9500 . ?
C67A C68A 1.3900 . ?
C67A H67A 0.9500 . ?
C68A H68A 0.9500 . ?

loop_
_geom_torsion_atom_site_label_1
_geom_torsion_atom_site_label_2
_geom_torsion_atom_site_label_3
_geom_torsion_atom_site_label_4
_geom_torsion
_geom_torsion_site_symmetry_1
_geom_torsion_site_symmetry_2
_geom_torsion_site_symmetry_3
_geom_torsion_site_symmetry_4
_geom_torsion_publ_flag
N1 Co1 O1 C7 -3.6(3) . . . . ?
O4 Co1 O1 C7 88.2(3) . . . . ?
N3 Co1 O1 C7 171.4(3) . . . . ?
O3 Co1 O1 C7 -94.9(3) . . . . ?
N1 Co1 O2 C11 5.3(3) . . . . ?
O4 Co1 O2 C11 -86.3(2) . . . . ?
N3 Co1 O2 C11 -169.7(3) . . . . ?
O3 Co1 O2 C11 96.6(2) . . . . ?
O1 Co1 O3 C24 -93.0(4) . . . . ?
N1 Co1 O3 C24 171.1(4) . . . . ?
N3 Co1 O3 C24 -7.4(4) . . . . ?
O2 Co1 O3 C24 87.7(4) . . . . ?
O1 Co1 O4 C28 73.7(3) . . . . ?
N1 Co1 O4 C28 169.7(3) . . . . ?
N3 Co1 O4 C28 -12.3(3) . . . . ?
O2 Co1 O4 C28 -106.8(3) . . . . ?
O1 Co1 N1 C9 -1.0(4) . . . . ?
O4 Co1 N1 C9 -88.8(4) . . . . ?
O2 Co1 N1 C9 178.0(4) . . . . ?
O3 Co1 N1 C9 86.0(4) . . . . ?
O1 Co1 N1 N2 176.5(3) . . . . ?
O4 Co1 N1 N2 88.7(3) . . . . ?
O2 Co1 N1 N2 -4.5(3) . . . . ?
O3 Co1 N1 N2 -96.6(3) . . . . ?
C9 N1 N2 C11 -179.5(4) . . . . ?
Co1 N1 N2 C11 2.7(4) . . . . ?
O1 Co1 N3 C26 91.9(4) . . . . ?
O4 Co1 N3 C26 180.0(4) . . . . ?
O2 Co1 N3 C26 -87.2(4) . . . . ?
O3 Co1 N3 C26 5.4(4) . . . . ?
O1 Co1 N3 N4 -75.8(3) . . . . ?
O4 Co1 N3 N4 12.3(3) . . . . ?
O2 Co1 N3 N4 105.2(3) . . . . ?
O3 Co1 N3 N4 -162.3(3) . . . . ?
C26 N3 N4 C28 -178.6(4) . . . . ?
Co1 N3 N4 C28 -9.3(4) . . . . ?
C6 C1 C2 C3 -3.4(8) . . . . ?
C7 C1 C2 C3 179.3(5) . . . . ?
C1 C2 C3 C4 1.8(9) . . . . ?
C2 C3 C4 C5 2.0(10) . . . . ?
C3 C4 C5 C6 -4.0(11) . . . . ?
C4 C5 C6 C1 2.4(10) . . . . ?
C2 C1 C6 C5 1.3(8) . . . . ?
C7 C1 C6 C5 178.5(5) . . . . ?
Co1 O1 C7 C8 7.1(6) . . . . ?
Co1 O1 C7 C1 -171.4(3) . . . . ?
C6 C1 C7 O1 -142.7(5) . . . . ?
C2 C1 C7 O1 34.6(6) . . . . ?
C6 C1 C7 C8 38.8(7) . . . . ?
C2 C1 C7 C8 -144.0(5) . . . . ?
O1 C7 C8 C9 -5.9(7) . . . . ?
C1 C7 C8 C9 172.5(4) . . . . ?
N2 N1 C9 C8 -175.1(4) . . . . ?
Co1 N1 C9 C8 2.3(6) . . . . ?
N2 N1 C9 C10 1.4(6) . . . . ?
Co1 N1 C9 C10 178.8(3) . . . . ?
C7 C8 C9 N1 0.7(7) . . . . ?
C7 C8 C9 C10 -175.9(4) . . . . ?
N1 N2 C11 O2 2.3(5) . . . . ?
N1 N2 C11 C12 -179.6(3) . . . . ?
Co1 O2 C11 N2 -5.9(5) . . . . ?
Co1 O2 C11 C12 176.1(3) . . . . ?
N2 C11 C12 C17 -154.1(4) . . . . ?
O2 C11 C12 C17 24.1(6) . . . . ?
N2 C11 C12 C13 24.9(6) . . . . ?
O2 C11 C12 C13 -156.9(4) . . . . ?
C17 C12 C13 C14 2.2(7) . . . . ?
C11 C12 C13 C14 -176.9(4) . . . . ?
C12 C13 C14 C15 0.0(8) . . . . ?
C13 C14 C15 C16 -0.6(8) . . . . ?
C14 C15 C16 C17 -1.1(8) . . . . ?
C13 C12 C17 C16 -3.9(7) . . . . ?
C11 C12 C17 C16 175.2(4) . . . . ?
C15 C16 C17 C12 3.4(7) . . . . ?
C23 C18 C19 C20 -1.2(7) . . . . ?
C24 C18 C19 C20 178.0(4) . . . . ?
C18 C19 C20 C21 0.8(7) . . . . ?
C19 C20 C21 C22 1.2(7) . . . . ?
C20 C21 C22 C23 -2.8(7) . . . . ?
C21 C22 C23 C18 2.4(7) . . . . ?
C19 C18 C23 C22 -0.4(7) . . . . ?
C24 C18 C23 C22 -179.6(4) . . . . ?
Co1 O3 C24 C18 171.3(3) . . . . ?
Co1 O3 C24 C25 -14.4(6) . . . . ?
C23 C18 C24 O3 -162.2(4) . . . . ?
C19 C18 C24 O3 18.5(6) . . . . ?
C23 C18 C24 C25 23.4(6) . . . . ?
C19 C18 C24 C25 -155.9(4) . . . . ?
O3 C24 C25 C26 40.7(6) . . . . ?
C18 C24 C25 C26 -145.0(4) . . . . ?
O3 C24 C25 C42 -82.4(5) . . . . ?
C18 C24 C25 C42 91.8(4) . . . . ?
N4 N3 C26 C27 2.9(6) . . . . ?
Co1 N3 C26 C27 -164.4(3) . . . . ?
N4 N3 C26 C25 -174.8(4) . . . . ?
Co1 N3 C26 C25 17.9(6) . . . . ?
C24 C25 C26 N3 -42.1(6) . . . . ?
C42 C25 C26 N3 80.0(5) . . . . ?
C24 C25 C26 C27 140.1(4) . . . . ?
C42 C25 C26 C27 -97.8(4) . . . . ?
Co1 O4 C28 N4 11.5(5) . . . . ?
Co1 O4 C28 C29 -170.2(3) . . . . ?
N3 N4 C28 O4 -1.6(6) . . . . ?
N3 N4 C28 C29 -179.8(4) . . . . ?
O4 C28 C29 C34 -0.8(6) . . . . ?
N4 C28 C29 C34 177.6(4) . . . . ?
O4 C28 C29 C30 179.3(4) . . . . ?
N4 C28 C29 C30 -2.3(6) . . . . ?
C34 C29 C30 C31 -2.3(7) . . . . ?
C28 C29 C30 C31 177.6(5) . . . . ?
C29 C30 C31 C32 1.3(8) . . . . ?
C30 C31 C32 C33 0.2(9) . . . . ?
C31 C32 C33 C34 -0.7(8) . . . . ?
C30 C29 C34 C33 1.9(7) . . . . ?
C28 C29 C34 C33 -178.0(4) . . . . ?
C32 C33 C34 C29 -0.3(7) . . . . ?
N7A Co2 O5 C41 163.0(6) . . . . ?
N5 Co2 O5 C41 -7.7(4) . . . . ?
N7 Co2 O5 C41 -176.4(6) . . . . ?
N7A Co2 O6 C45 -175.7(5) . . . . ?
O8 Co2 O6 C45 82.5(3) . . . . ?
O7 Co2 O6 C45 -97.8(3) . . . . ?
N5 Co2 O6 C45 -5.4(3) . . . . ?
N7 Co2 O6 C45 163.7(6) . . . . ?
O5 Co2 O6 C45 41.2(15) . . . . ?
O6 Co2 O7 C58 -83.7(3) . . . . ?
N5 Co2 O7 C58 -167.2(3) . . . . ?
N7 Co2 O7 C58 6.2(4) . . . . ?
O5 Co2 O7 C58 99.5(3) . . . . ?
N7A Co2 O8 C62 -0.8(5) . . . . ?
O6 Co2 O8 C62 90.6(3) . . . . ?
N5 Co2 O8 C62 174.0(3) . . . . ?
N7 Co2 O8 C62 0.8(4) . . . . ?
O5 Co2 O8 C62 -92.7(3) . . . . ?
N7A Co2 N5 C43 -116(2) . . . . ?
O6 Co2 N5 C43 -177.3(4) . . . . ?
O8 Co2 N5 C43 91.2(4) . . . . ?
O7 Co2 N5 C43 -88.0(4) . . . . ?
N7 Co2 N5 C43 123.2(19) . . . . ?
O5 Co2 N5 C43 6.3(4) . . . . ?
O6 Co2 N5 N6 7.6(3) . . . . ?
O8 Co2 N5 N6 -83.9(3) . . . . ?
O7 Co2 N5 N6 96.8(3) . . . . ?
O5 Co2 N5 N6 -168.9(3) . . . . ?
C43 N5 N6 C45 176.5(4) . . . . ?
Co2 N5 N6 C45 -7.8(4) . . . . ?
O6 Co2 N7A C60A -84.6(9) . . . . ?
O8 Co2 N7A C60A 7.0(10) . . . . ?
O7 Co2 N7A C60A -173.8(10) . . . . ?
N5 Co2 N7A C60A -144.9(17) . . . . ?
N7 Co2 N7A C60A 2.6(11) . . . . ?
O5 Co2 N7A C60A 92.5(9) . . . . ?
O6 Co2 N7A N8A 81.5(8) . . . . ?
O8 Co2 N7A N8A 173.0(7) . . . . ?
O7 Co2 N7A N8A -7.8(7) . . . . ?
O5 Co2 N7A N8A -101.4(7) . . . . ?
N7A Co2 N7 C60 -9.4(12) . . . . ?
O6 Co2 N7 C60 83.7(12) . . . . ?
O8 Co2 N7 C60 175.0(12) . . . . ?
O7 Co2 N7 C60 -5.8(12) . . . . ?
N5 Co2 N7 C60 142.6(16) . . . . ?
O5 Co2 N7 C60 -100.4(12) . . . . ?
O6 Co2 N7 N8 -91.5(6) . . . . ?
O8 Co2 N7 N8 -0.2(6) . . . . ?
O7 Co2 N7 N8 179.0(6) . . . . ?
O5 Co2 N7 N8 84.4(6) . . . . ?
C40 C35 C36 C37 -0.4(7) . . . . ?
C41 C35 C36 C37 176.6(4) . . . . ?
C35 C36 C37 C38 -0.4(8) . . . . ?
C36 C37 C38 C39 0.9(8) . . . . ?
C37 C38 C39 C40 -0.7(8) . . . . ?
C38 C39 C40 C35 -0.1(7) . . . . ?
C36 C35 C40 C39 0.7(7) . . . . ?
C41 C35 C40 C39 -176.2(4) . . . . ?
Co2 O5 C41 C35 168.9(3) . . . . ?
Co2 O5 C41 C42 -17.0(6) . . . . ?
C40 C35 C41 O5 -178.8(4) . . . . ?
C36 C35 C41 O5 4.3(6) . . . . ?
C40 C35 C41 C42 7.0(6) . . . . ?
C36 C35 C41 C42 -169.9(4) . . . . ?
O5 C41 C42 C43 45.5(6) . . . . ?
C35 C41 C42 C43 -140.3(4) . . . . ?
O5 C41 C42 C25 -77.1(5) . . . . ?
C35 C41 C42 C25 97.0(4) . . . . ?
C26 C25 C42 C41 169.1(3) . . . . ?
C24 C25 C42 C41 -63.7(4) . . . . ?
C26 C25 C42 C43 43.5(4) . . . . ?
C24 C25 C42 C43 170.6(3) . . . . ?
N6 N5 C43 C44 8.7(6) . . . . ?
Co2 N5 C43 C44 -166.2(3) . . . . ?
N6 N5 C43 C42 -166.0(4) . . . . ?
Co2 N5 C43 C42 19.1(6) . . . . ?
C41 C42 C43 N5 -45.9(5) . . . . ?
C25 C42 C43 N5 76.0(5) . . . . ?
C41 C42 C43 C44 139.0(4) . . . . ?
C25 C42 C43 C44 -99.1(4) . . . . ?
Co2 O6 C45 N6 2.5(5) . . . . ?
Co2 O6 C45 C46 179.9(3) . . . . ?
N5 N6 C45 O6 3.5(6) . . . . ?
N5 N6 C45 C46 -173.7(4) . . . . ?
O6 C45 C46 C51 -8.7(6) . . . . ?
N6 C45 C46 C51 168.8(4) . . . . ?
O6 C45 C46 C47 171.1(4) . . . . ?
N6 C45 C46 C47 -11.4(7) . . . . ?
C51 C46 C47 C48 -1.9(8) . . . . ?
C45 C46 C47 C48 178.2(5) . . . . ?
C46 C47 C48 C49 0.5(9) . . . . ?
C47 C48 C49 C50 1.2(9) . . . . ?
C48 C49 C50 C51 -1.4(9) . . . . ?
C47 C46 C51 C50 1.7(7) . . . . ?
C45 C46 C51 C50 -178.4(4) . . . . ?
C49 C50 C51 C46 -0.1(8) . . . . ?
C57 C52 C53 C54 0.8(7) . . . . ?
C58 C52 C53 C54 177.6(5) . . . . ?
C52 C53 C54 C55 -0.8(9) . . . . ?
C53 C54 C55 C56 -0.4(10) . . . . ?
C54 C55 C56 C57 1.4(9) . . . . ?
C55 C56 C57 C52 -1.4(8) . . . . ?
C53 C52 C57 C56 0.2(7) . . . . ?
C58 C52 C57 C56 -176.6(4) . . . . ?
Co2 O7 C58 N8A -6.7(5) . . . . ?
Co2 O7 C58 C59 -6.7(5) . . . . ?
Co2 O7 C58 C52 171.3(3) . . . . ?
C53 C52 C58 N8A -30.5(6) . . . . ?
C57 C52 C58 N8A 146.2(4) . . . . ?
C53 C52 C58 C59 -30.5(6) . . . . ?
C57 C52 C58 C59 146.2(4) . . . . ?
C53 C52 C58 O7 151.4(4) . . . . ?
C57 C52 C58 O7 -31.9(6) . . . . ?
O7 C58 C59 C60 5.5(11) . . . . ?
C52 C58 C59 C60 -172.5(8) . . . . ?
O7 C58 N8A N7A 0.5(7) . . . . ?
C52 C58 N8A N7A -177.4(6) . . . . ?
C60A N7A N8A C58 173.2(8) . . . . ?
Co2 N7A N8A C58 6.2(8) . . . . ?
C60 N7 N8 C62 -176.3(9) . . . . ?
Co2 N7 N8 C62 -0.3(7) . . . . ?
C62 C59A C60A N7A 9.6(13) . . . . ?
N8A N7A C60A C59A -177.3(7) . . . . ?
Co2 N7A C60A C59A -10.6(13) . . . . ?
N8 N7 C60 C59 179.3(6) . . . . ?
Co2 N7 C60 C59 4.1(15) . . . . ?
N8 N7 C60 C61 3.8(13) . . . . ?
Co2 N7 C60 C61 -171.4(7) . . . . ?
C58 C59 C60 N7 -3.3(15) . . . . ?
C58 C59 C60 C61 171.1(7) . . . . ?
Co2 O8 C62 N8 -1.4(5) . . . . ?
Co2 O8 C62 C59A -1.4(5) . . . . ?
Co2 O8 C62 C63A -176.1(8) . . . . ?
Co2 O8 C62 C63 176.6(4) . . . . ?
N7 N8 C62 O8 1.0(7) . . . . ?
N7 N8 C62 C63A 176.6(8) . . . . ?
N7 N8 C62 C63 -176.5(7) . . . . ?
C60A C59A C62 O8 -3.0(10) . . . . ?
C60A C59A C62 C63A 172.6(10) . . . . ?
C60A C59A C62 C63 179.5(8) . . . . ?
O8 C62 C63 C68 -28.6(9) . . . . ?
N8 C62 C63 C68 149.2(7) . . . . ?
C59A C62 C63 C68 149.2(7) . . . . ?
C63A C62 C63 C68 169(3) . . . . ?
O8 C62 C63 C64 153.5(7) . . . . ?
N8 C62 C63 C64 -28.6(11) . . . . ?
C59A C62 C63 C64 -28.6(11) . . . . ?
C63A C62 C63 C64 -9(2) . . . . ?
C68 C63 C64 C65 1.2(14) . . . . ?
C62 C63 C64 C65 179.1(9) . . . . ?
C63 C64 C65 C66 2.1(16) . . . . ?
C64 C65 C66 C67 -4.4(16) . . . . ?
C65 C66 C67 C68 3.4(15) . . . . ?
C64 C63 C68 C67 -2.2(13) . . . . ?
C62 C63 C68 C67 180.0(8) . . . . ?
C66 C67 C68 C63 0.0(14) . . . . ?
O8 C62 C63A C64A 168.0(7) . . . . ?
N8 C62 C63A C64A -7.4(12) . . . . ?
C59A C62 C63A C64A -7.4(12) . . . . ?
C63 C62 C63A C64A -171(3) . . . . ?
O8 C62 C63A C68A -12.6(12) . . . . ?
N8 C62 C63A C68A 172.0(8) . . . . ?
C59A C62 C63A C68A 172.0(8) . . . . ?
C63 C62 C63A C68A 8(2) . . . . ?
C62 C63A C64A C65A 179.4(14) . . . . ?
C62 C63A C68A C67A -179.4(13) . . . . ?
